data_7125848
loop_
_publ_author_name
'Lavaud, Lucien'
'Azarias, Clo\'e'
'Canard, Gabriel'
'Pascal, Simon'
'Galiana, Joachim'
'Giorgi, Michel'
'Chen, Zhongrui'
'Jacquemin, Denis'
'Siri, Olivier'

_publ_section_title
;
 Fused bis-azacalixphyrin that reaches NIR-II absorptions.
;
_journal_issue 6
_journal_name_full 'Chemical communications (Cambridge, England)'
_journal_page_first 896
_journal_page_last 899
_journal_paper_doi 10.1039/c9cc09021e
_journal_volume 56
_journal_year 2020
_chemical_formula_moiety 'C37 H47 N10 O8'
_chemical_formula_sum 'C37 H47 N10 O8'
_chemical_formula_weight 759.84
_space_group_crystal_system triclinic
_space_group_IT_number 2
_space_group_name_Hall '-P 1'
_space_group_name_H-M_alt 'P -1'
_atom_sites_solution_hydrogens geom
_audit_creation_date 2019-01-22
_audit_creation_method
;
Olex2 1.2
(compiled 2018.05.29 svn.r3510 for OlexSys, GUI svn.r5506)
;
_audit_update_record
;
2019-03-25 deposited with the CCDC.	2019-12-06 downloaded from the CCDC.
;
_cell_angle_alpha 94.206(3)
_cell_angle_beta 106.083(3)
_cell_angle_gamma 103.833(3)
_cell_formula_units_Z 2
_cell_length_a 10.9930(3)
_cell_length_b 12.9694(4)
_cell_length_c 14.3295(7)
_cell_measurement_reflns_used 9539
_cell_measurement_temperature 223.00(10)
_cell_measurement_theta_max 71.1470
_cell_measurement_theta_min 4.3180
_cell_volume 1884.65(13)
_computing_cell_refinement 'CrysAlisPro 1.171.39.46 (Rigaku OD, 2018)'
_computing_data_collection 'CrysAlisPro 1.171.39.46 (Rigaku OD, 2018)'
_computing_data_reduction 'CrysAlisPro 1.171.39.46 (Rigaku OD, 2018)'
_computing_molecular_graphics 'Olex2 (Dolomanov et al., 2009)'
_computing_publication_material 'Olex2 (Dolomanov et al., 2009)'
_computing_structure_refinement 'ShelXL (Sheldrick, 2015)'
_computing_structure_solution 'SHELXT 2014/5 (Sheldrick, 2014)'
_diffrn_ambient_environment N~2~
_diffrn_ambient_temperature 223.00(10)
_diffrn_detector 'CCD plate'
_diffrn_detector_area_resol_mean 5.3048
_diffrn_detector_type AtlasS2
_diffrn_measured_fraction_theta_full 0.998
_diffrn_measured_fraction_theta_max 0.982
_diffrn_measurement_details
;
List of Runs (angles in degrees, time in seconds):

  # Type    Start    End  Width  t~exp~   \w     \q     \k     \f   Frames
#--------------------------------------------------------------------------
  1  \w     -8.00  17.00   1.00    2.00    --   34.00 101.00-139.09   25
  2  \w   -114.00 -20.00   1.00    2.00    --  -39.69 -38.00 150.00   94
  3  \w   -112.00 -13.00   1.00    2.00    --  -39.69 -57.00 -30.00   99
  4  \w    -60.00  35.00   1.00    2.00    --  -39.69  38.00 120.00   95
  5  \w    -79.00 -14.00   1.00    2.00    --  -39.69 -57.00  60.00   65
  6  \w   -128.00 -36.00   1.00    2.00    --  -39.69-178.00  60.00   92
  7  \w     60.00 128.00   1.00    2.00    --   39.69 178.00  90.00   68
  8  \w      6.00  31.00   1.00    2.00    --   42.00  88.00  36.92   25
  9  \w     12.00  38.00   1.00    2.00    --   46.00  82.00 102.26   26
 10  \w     11.00  36.00   1.00    2.00    --   46.00  84.00 -69.41   25
 11  \w     11.00  36.00   1.00    2.00    --   46.00  84.00 166.48   25
 12  \w     18.00  43.00   1.00    2.00    --   50.00  79.00  -9.20   25
 13  \w     17.00  43.00   1.00    2.00    --   50.00  80.00  43.40   26
 14  \w     16.00  41.00   1.00    2.00    --   50.00  81.00-116.70   25
 15  \w    100.00 128.00   1.00    2.00    --   62.00  77.00-176.72   28
 16  \w     29.00  57.00   1.00    2.00    --   62.00  77.00 129.40   28
 17  \w     30.00  68.00   1.00    2.00    --   62.00  75.00 -33.76   38
 18  \w     30.00  70.00   1.00    2.00    --   62.00  74.00  22.40   40
 19  \w     30.00  62.00   1.00    2.00    --   62.00  77.00-176.72   32
 20  \w     30.00  60.00   1.00    2.00    --   62.00  75.00  97.78   30
 21  \w     77.00 120.00   1.00    2.00    --   62.00  74.00  22.40   43
 22  \w     35.00  70.00   1.00    2.00    --   66.00  75.00 -68.32   35
 23  \w     33.00  60.00   1.00    2.00    --   66.00  77.00 -94.02   27
 24  \w     33.00  62.00   1.00    2.00    --   66.00  77.00-131.97   29
 25  \w     42.00 150.00   1.00   20.00    --   74.00  76.00  44.57  108
 26  \w     41.00  99.00   1.00   20.00    --   74.00  77.00 128.53   58
 27  \w     89.00 118.00   1.00   20.00    --  102.66-125.00-120.00   29
 28  \w     70.00 162.00   1.00   20.00    --  102.66  77.00 -30.00   92
 29  \w    145.00 173.00   1.00   20.00    --  102.66  77.00 -90.00   28
 30  \w    135.00 174.00   1.00   20.00    --  102.66 125.00   0.00   39
 31  \w     70.00  97.00   1.00   20.00    --  102.66  77.00 -90.00   27
 32  \w     76.00 111.00   1.00   20.00    --  102.66  61.00  90.00   35
 33  \w     70.00 178.00   1.00   20.00    --  102.66  77.00  90.00  108
 34  \w     76.00 162.00   1.00   20.00    --  102.66  61.00 -90.00   86
 35  \w     70.00 177.00   1.00   20.00    --  102.66  77.00-180.00  107
 36  \w     71.00 171.00   1.00   20.00    --  102.66  77.00   0.00  100
 37  \w    129.00 157.00   1.00   20.00    --  102.66  77.00 150.00   28
 38  \w     37.00 135.00   1.00   20.00    --  102.66 -77.00  90.00   98
 39  \w     70.00  97.00   1.00   20.00    --  102.66  77.00 150.00   27
 40  \w     70.00 178.00   1.00   20.00    --  102.66  77.00 120.00  108
 41  \w    113.00 144.00   1.00   20.00    --  102.66  77.00  60.00   31
 42  \w    106.00 174.00   1.00   20.00    --  102.66  77.00-150.00   68
 43  \w     74.00 102.00   1.00   20.00    --  102.66  61.00-150.00   28
 44  \w     24.00 109.00   1.00   20.00    --  102.66 -94.00 -60.00   85
 45  \w     74.00 102.00   1.00   20.00    --  102.66  61.00-120.00   28
 46  \w     74.00 129.00   1.00   20.00    --  102.66  61.00-180.00   55
 47  \w     70.00  97.00   1.00   20.00    --  102.66  77.00  60.00   27
 48  \w     70.00  98.00   1.00   20.00    --  102.66  77.00-150.00   28
 49  \w     75.00 101.00   1.00   20.00    --  102.66  61.00 -60.00   26
 50  \w    112.00 137.00   1.00   20.00    --  102.66  77.00-120.00   25
 51  \w     70.00  99.00   1.00   20.00    --  102.66  77.00-120.00   29
 52  \w     70.00 174.00   1.00   20.00    --  102.66  77.00  30.00  104
 53  \w     70.00 171.00   1.00   20.00    --  102.66  77.00 -60.00  101
 54  \w     35.00 108.00   1.00   20.00    --  102.66 -94.00  30.00   73
;
_diffrn_measurement_device 'four-circle diffractometer'
_diffrn_measurement_device_type 'SuperNova, Dual, Cu at home/near, AtlasS2'
_diffrn_measurement_method '\w scans'
_diffrn_orient_matrix_type 'CrysAlisPro convention (1999,Acta A55,543-557)'
_diffrn_orient_matrix_UB_11 -0.0040283000
_diffrn_orient_matrix_UB_12 -0.0059171000
_diffrn_orient_matrix_UB_13 -0.1086249000
_diffrn_orient_matrix_UB_21 -0.1514019000
_diffrn_orient_matrix_UB_22 -0.0302506000
_diffrn_orient_matrix_UB_23 -0.0314477000
_diffrn_orient_matrix_UB_31 0.0039279000
_diffrn_orient_matrix_UB_32 0.1198242000
_diffrn_orient_matrix_UB_33 0.0041780000
_diffrn_radiation_monochromator mirror
_diffrn_radiation_probe x-ray
_diffrn_radiation_type CuK\a
_diffrn_radiation_wavelength 1.54184
_diffrn_reflns_av_R_equivalents 0.0359
_diffrn_reflns_av_unetI/netI 0.0243
_diffrn_reflns_Laue_measured_fraction_full 0.998
_diffrn_reflns_Laue_measured_fraction_max 0.982
_diffrn_reflns_limit_h_max 13
_diffrn_reflns_limit_h_min -13
_diffrn_reflns_limit_k_max 15
_diffrn_reflns_limit_k_min -13
_diffrn_reflns_limit_l_max 17
_diffrn_reflns_limit_l_min -17
_diffrn_reflns_number 28530
_diffrn_reflns_point_group_measured_fraction_full 0.998
_diffrn_reflns_point_group_measured_fraction_max 0.982
_diffrn_reflns_theta_full 67.684
_diffrn_reflns_theta_max 71.479
_diffrn_reflns_theta_min 3.246
_diffrn_source 'micro-focus sealed X-ray tube'
_diffrn_source_type 'SuperNova (Cu) X-ray Source'
_exptl_absorpt_coefficient_mu 0.798
_exptl_absorpt_correction_T_max 1.00000
_exptl_absorpt_correction_T_min 0.80607
_exptl_absorpt_correction_type multi-scan
_exptl_absorpt_process_details
;
CrysAlisPro 1.171.39.46 (Rigaku Oxford Diffraction, 2018)
Empirical absorption correction using spherical harmonics,
 implemented in SCALE3 ABSPACK scaling algorithm.
;
_exptl_crystal_colour orange
_exptl_crystal_colour_primary orange
_exptl_crystal_density_diffrn 1.339
_exptl_crystal_description prism
_exptl_crystal_F_000 806
_exptl_crystal_recrystallization_method 'Re-crystallisation from solvent: DCM, Acetone'
_exptl_crystal_size_max 0.26
_exptl_crystal_size_mid 0.24
_exptl_crystal_size_min 0.12
_refine_diff_density_max 0.571
_refine_diff_density_min -0.520
_refine_diff_density_rms 0.053
_refine_ls_extinction_method none
_refine_ls_goodness_of_fit_ref 1.039
_refine_ls_hydrogen_treatment constr
_refine_ls_matrix_type full
_refine_ls_number_parameters 498
_refine_ls_number_reflns 7214
_refine_ls_number_restraints 0
_refine_ls_restrained_S_all 1.039
_refine_ls_R_factor_all 0.0753
_refine_ls_R_factor_gt 0.0652
_refine_ls_shift/su_max 0.000
_refine_ls_shift/su_mean 0.000
_refine_ls_structure_factor_coef Fsqd
_refine_ls_weighting_details 'w=1/[\s^2^(Fo^2^)+(0.0854P)^2^+1.6120P] where P=(Fo^2^+2Fc^2^)/3'
_refine_ls_weighting_scheme calc
_refine_ls_wR_factor_gt 0.1735
_refine_ls_wR_factor_ref 0.1824
_reflns_Friedel_coverage 0.000
_reflns_number_gt 6065
_reflns_number_total 7214
_reflns_threshold_expression 'I > 2\s(I)'
_cod_data_source_file c9cc09021e2.cif
_cod_data_source_block oligoacac8
_cod_database_code 7125848
_shelx_shelxl_version_number 2016/4
_shelx_space_group_comment
;
The symmetry employed for this shelxl refinement is uniquely defined
by the following loop, which should always be used as a source of
symmetry information in preference to the above space-group names.
They are only intended as comments.
;
_shelx_estimated_absorpt_t_max 0.910
_shelx_estimated_absorpt_t_min 0.819
_reflns_odcompleteness_completeness 99.88
_reflns_odcompleteness_iscentric 1
_reflns_odcompleteness_theta 64.99
_olex2_refinement_description
;
1. Fixed Uiso
 At 1.2 times of:
  All C(H) groups, All C(H,H) groups, All N(H) groups
 At 1.5 times of:
  All C(H,H,H) groups
2.a Secondary CH2 refined with riding coordinates:
 C22(H22A,H22B), C23(H23A,H23B), C24(H24A,H24B), C25(H25A,H25B), C26(H26A,
 H26B), C27(H27A,H27B), C28(H28A,H28B), C30(H30A,H30B), C31(H31A,H31B),
 C32(H32A,H32B), C33(H33A,H33B), C34(H34A,H34B), C35(H35A,H35B), C36(H36A,H36B)
2.b Aromatic/amide H refined with riding coordinates:
 N1(H1), N2(H2), N3(H3), N8(H8), N9(H9), N10(H10), C1(H1A), C5(H5), C8(H8A),
 C12(H12), C15(H15), C17(H17), C20(H20)
2.c Idealised Me refined as rotating group:
 C29(H29A,H29B,H29C), C37(H37A,H37B,H37C)
;

loop_
_space_group_symop_operation_xyz
'x, y, z'
'-x, -y, -z'

loop_
_atom_site_label
_atom_site_type_symbol
_atom_site_fract_x
_atom_site_fract_y
_atom_site_fract_z
_atom_site_U_iso_or_equiv
_atom_site_adp_type
_atom_site_occupancy
_atom_site_site_symmetry_order
_atom_site_calc_flag
_atom_site_refinement_flags_posn
O1 O -0.21751(18) 0.41952(18) 0.17097(15) 0.0563(5) Uani 1 1 d .
O2 O -0.28088(18) 0.5086(2) 0.27174(15) 0.0588(6) Uani 1 1 d .
O3 O 0.0087(2) 0.73669(16) 0.54859(15) 0.0549(5) Uani 1 1 d .
O4 O 0.19774(19) 0.71322(15) 0.62228(14) 0.0486(4) Uani 1 1 d .
O5 O 0.3655(2) 0.77795(16) 0.26212(14) 0.0520(5) Uani 1 1 d .
O6 O 0.4313(2) 0.94984(16) 0.27392(16) 0.0605(6) Uani 1 1 d .
O7 O 0.7430(2) 1.16740(15) 0.54240(18) 0.0603(6) Uani 1 1 d .
O8 O 0.8508(2) 1.10933(15) 0.66752(16) 0.0560(5) Uani 1 1 d .
N1 N 0.46221(19) 0.67769(15) 0.40601(14) 0.0342(4) Uani 1 1 d .
H1 H 0.406068 0.668687 0.348697 0.041 Uiso 1 1 calc R
N2 N 0.30753(18) 0.59842(15) 0.52745(14) 0.0341(4) Uani 1 1 d .
H2 H 0.324364 0.644966 0.578446 0.041 Uiso 1 1 calc R
N3 N 0.01903(19) 0.38599(16) 0.22781(14) 0.0368(4) Uani 1 1 d .
H3 H -0.054076 0.369662 0.181014 0.044 Uiso 1 1 calc R
N4 N -0.19453(19) 0.47729(18) 0.24947(15) 0.0402(5) Uani 1 1 d .
N5 N 0.0978(2) 0.69404(16) 0.55061(15) 0.0381(5) Uani 1 1 d .
N6 N 0.4364(2) 0.86610(17) 0.30804(16) 0.0407(5) Uani 1 1 d .
N7 N 0.7665(2) 1.09371(16) 0.58740(17) 0.0411(5) Uani 1 1 d .
N8 N 0.77657(19) 0.90435(15) 0.68919(15) 0.0366(4) Uani 1 1 d .
H8 H 0.823175 0.967025 0.719781 0.044 Uiso 1 1 calc R
N9 N 0.5982(2) 0.82715(17) 0.79181(17) 0.0435(5) Uani 1 1 d .
H9 H 0.584791 0.872883 0.752244 0.052 Uiso 1 1 calc R
N10 N 0.7997(2) 0.5376(2) 0.86994(19) 0.0522(6) Uani 1 1 d .
H10 H 0.855947 0.505344 0.860042 0.063 Uiso 1 1 calc R
C1 C 0.5719(2) 0.53656(18) 0.43779(16) 0.0324(5) Uani 1 1 d .
H1A H 0.619990 0.561160 0.395874 0.039 Uiso 1 1 calc R
C2 C 0.4793(2) 0.58685(17) 0.45252(16) 0.0301(4) Uani 1 1 d .
C3 C 0.4063(2) 0.54991(17) 0.51516(16) 0.0299(4) Uani 1 1 d .
C4 C 0.1868(2) 0.57192(17) 0.45941(16) 0.0301(4) Uani 1 1 d .
C5 C 0.1588(2) 0.49639(18) 0.37682(17) 0.0322(5) Uani 1 1 d .
H5 H 0.225523 0.466881 0.369678 0.039 Uiso 1 1 calc R
C6 C 0.0373(2) 0.46209(18) 0.30409(16) 0.0316(5) Uani 1 1 d .
C7 C -0.0630(2) 0.50923(19) 0.31655(17) 0.0332(5) Uani 1 1 d .
C8 C -0.0376(2) 0.58514(18) 0.39750(17) 0.0340(5) Uani 1 1 d .
H8A H -0.103760 0.615529 0.404253 0.041 Uiso 1 1 calc R
C9 C 0.0829(2) 0.61663(17) 0.46803(16) 0.0319(5) Uani 1 1 d .
C10 C 0.5334(2) 0.77867(17) 0.45088(16) 0.0309(5) Uani 1 1 d .
C11 C 0.5247(2) 0.87144(18) 0.40379(17) 0.0337(5) Uani 1 1 d .
C12 C 0.6032(2) 0.97123(18) 0.45166(18) 0.0366(5) Uani 1 1 d .
H12 H 0.597936 1.030851 0.420025 0.044 Uiso 1 1 calc R
C13 C 0.6889(2) 0.98525(17) 0.54466(18) 0.0350(5) Uani 1 1 d .
C14 C 0.6989(2) 0.89565(17) 0.59611(17) 0.0319(5) Uani 1 1 d .
C15 C 0.6192(2) 0.79517(18) 0.54539(17) 0.0334(5) Uani 1 1 d .
H15 H 0.623975 0.735567 0.577120 0.040 Uiso 1 1 calc R
C16 C 0.7844(2) 0.81308(18) 0.73904(16) 0.0332(5) Uani 1 1 d .
C17 C 0.8775(2) 0.75912(19) 0.73409(17) 0.0347(5) Uani 1 1 d .
H17 H 0.936979 0.784420 0.700357 0.042 Uiso 1 1 calc R
C18 C 0.8839(2) 0.66838(19) 0.77824(16) 0.0336(5) Uani 1 1 d .
C19 C 0.7940(2) 0.62875(19) 0.82891(17) 0.0360(5) Uani 1 1 d .
C20 C 0.7013(2) 0.6847(2) 0.83493(18) 0.0385(5) Uani 1 1 d .
H20 H 0.643107 0.660354 0.869934 0.046 Uiso 1 1 calc R
C21 C 0.6936(2) 0.77583(19) 0.79007(17) 0.0351(5) Uani 1 1 d .
C22 C 0.5194(3) 0.8070(2) 0.8577(2) 0.0510(7) Uani 1 1 d .
H22A H 0.577344 0.820700 0.924744 0.061 Uiso 1 1 calc R
H22B H 0.470275 0.731896 0.843836 0.061 Uiso 1 1 calc R
C23 C 0.4252(3) 0.8748(2) 0.8494(2) 0.0474(6) Uani 1 1 d .
H23A H 0.360943 0.855504 0.784647 0.057 Uiso 1 1 calc R
H23B H 0.472927 0.949680 0.856344 0.057 Uiso 1 1 calc R
C24 C 0.3540(3) 0.8614(3) 0.9266(2) 0.0546(7) Uani 1 1 d .
H24A H 0.317731 0.785264 0.925656 0.065 Uiso 1 1 calc R
H24B H 0.417909 0.889601 0.990723 0.065 Uiso 1 1 calc R
C25 C 0.2458(4) 0.9148(3) 0.9148(3) 0.0715(10) Uani 1 1 d .
H25A H 0.179452 0.883189 0.852475 0.086 Uiso 1 1 calc R
H25B H 0.281095 0.989937 0.911274 0.086 Uiso 1 1 calc R
C26 C 0.1791(4) 0.9085(3) 0.9942(3) 0.0710(10) Uani 1 1 d .
H26A H 0.239129 0.955804 1.052855 0.085 Uiso 1 1 calc R
H26B H 0.102731 0.935905 0.973056 0.085 Uiso 1 1 calc R
C27 C 0.1355(3) 0.7986(3) 1.0213(2) 0.0604(8) Uani 1 1 d .
H27A H 0.087664 0.748569 0.961321 0.072 Uiso 1 1 calc R
H27B H 0.213125 0.776287 1.052963 0.072 Uiso 1 1 calc R
C28 C 0.0501(4) 0.7899(4) 1.0880(3) 0.0789(11) Uani 1 1 d .
H28A H -0.032784 0.802904 1.053265 0.095 Uiso 1 1 calc R
H28B H 0.092835 0.845687 1.144557 0.095 Uiso 1 1 calc R
C29 C 0.0222(4) 0.6820(4) 1.1237(3) 0.0809(11) Uani 1 1 d .
H29A H -0.015332 0.625805 1.068278 0.121 Uiso 1 1 calc GR
H29B H -0.038562 0.679941 1.160927 0.121 Uiso 1 1 calc GR
H29C H 0.102652 0.671911 1.164477 0.121 Uiso 1 1 calc GR
C30 C 0.7186(3) 0.4903(2) 0.9290(2) 0.0454(6) Uani 1 1 d .
H30A H 0.714703 0.547403 0.974910 0.054 Uiso 1 1 calc R
H30B H 0.761057 0.442886 0.967211 0.054 Uiso 1 1 calc R
C31 C 0.5793(3) 0.4275(2) 0.8710(2) 0.0492(6) Uani 1 1 d .
H31A H 0.530200 0.477326 0.844644 0.059 Uiso 1 1 calc R
H31B H 0.581871 0.380662 0.816046 0.059 Uiso 1 1 calc R
C32 C 0.5083(3) 0.3605(3) 0.9320(2) 0.0555(7) Uani 1 1 d .
H32A H 0.551717 0.305030 0.950966 0.067 Uiso 1 1 calc R
H32B H 0.517638 0.406151 0.991708 0.067 Uiso 1 1 calc R
C33 C 0.3634(3) 0.3073(3) 0.8828(3) 0.0652(8) Uani 1 1 d .
H33A H 0.328859 0.267484 0.928788 0.078 Uiso 1 1 calc R
H33B H 0.318693 0.363192 0.869479 0.078 Uiso 1 1 calc R
C34 C 0.3293(3) 0.2325(3) 0.7887(3) 0.0666(9) Uani 1 1 d .
H34A H 0.367511 0.173090 0.802662 0.080 Uiso 1 1 calc R
H34B H 0.369276 0.270436 0.744163 0.080 Uiso 1 1 calc R
C35 C 0.1843(4) 0.1878(4) 0.7377(4) 0.1017(16) Uani 1 1 d .
H35A H 0.145537 0.247524 0.728166 0.122 Uiso 1 1 calc R
H35B H 0.145736 0.146340 0.781048 0.122 Uiso 1 1 calc R
C36 C 0.1444(4) 0.1155(3) 0.6365(3) 0.0826(12) Uani 1 1 d .
H36A H 0.056955 0.115869 0.597620 0.099 Uiso 1 1 calc R
H36B H 0.205496 0.142438 0.600724 0.099 Uiso 1 1 calc R
C37 C 0.1468(7) 0.0065(5) 0.6542(5) 0.133(2) Uani 1 1 d .
H37A H 0.233977 0.006732 0.691905 0.200 Uiso 1 1 calc GR
H37B H 0.121661 -0.039455 0.592547 0.200 Uiso 1 1 calc GR
H37C H 0.086382 -0.019386 0.689867 0.200 Uiso 1 1 calc GR

loop_
_atom_site_aniso_label
_atom_site_aniso_U_11
_atom_site_aniso_U_22
_atom_site_aniso_U_33
_atom_site_aniso_U_23
_atom_site_aniso_U_13
_atom_site_aniso_U_12
O1 0.0401(10) 0.0734(14) 0.0504(11) -0.0064(10) 0.0049(8) 0.0212(9)
O2 0.0388(10) 0.0911(16) 0.0570(12) 0.0085(11) 0.0170(9) 0.0347(10)
O3 0.0596(12) 0.0510(12) 0.0671(13) -0.0003(9) 0.0284(10) 0.0310(10)
O4 0.0553(11) 0.0465(11) 0.0451(10) -0.0030(8) 0.0158(9) 0.0180(9)
O5 0.0608(12) 0.0447(11) 0.0467(10) 0.0103(8) 0.0058(9) 0.0187(9)
O6 0.0824(15) 0.0451(11) 0.0616(12) 0.0297(10) 0.0190(11) 0.0282(10)
O7 0.0673(13) 0.0254(10) 0.0897(15) 0.0188(9) 0.0281(11) 0.0073(9)
O8 0.0599(12) 0.0309(10) 0.0671(13) 0.0037(9) 0.0146(10) 0.0003(8)
N1 0.0400(10) 0.0264(10) 0.0365(10) 0.0077(8) 0.0090(8) 0.0117(8)
N2 0.0374(10) 0.0292(10) 0.0375(10) 0.0010(8) 0.0123(8) 0.0124(8)
N3 0.0320(9) 0.0401(11) 0.0379(10) -0.0011(8) 0.0090(8) 0.0131(8)
N4 0.0327(10) 0.0521(13) 0.0418(11) 0.0124(9) 0.0136(8) 0.0184(9)
N5 0.0475(11) 0.0305(10) 0.0460(11) 0.0073(8) 0.0252(10) 0.0150(9)
N6 0.0495(12) 0.0385(12) 0.0451(11) 0.0158(9) 0.0215(9) 0.0214(10)
N7 0.0452(11) 0.0224(10) 0.0622(14) 0.0092(9) 0.0281(11) 0.0064(8)
N8 0.0414(10) 0.0252(10) 0.0418(11) 0.0023(8) 0.0147(9) 0.0050(8)
N9 0.0503(12) 0.0400(12) 0.0571(13) 0.0192(10) 0.0305(10) 0.0233(10)
N10 0.0602(14) 0.0500(14) 0.0720(16) 0.0284(12) 0.0391(12) 0.0341(11)
C1 0.0348(11) 0.0279(11) 0.0363(11) 0.0064(9) 0.0139(9) 0.0074(9)
C2 0.0325(11) 0.0234(10) 0.0323(11) 0.0035(8) 0.0081(9) 0.0062(8)
C3 0.0289(10) 0.0254(11) 0.0337(11) 0.0004(8) 0.0087(8) 0.0065(8)
C4 0.0327(11) 0.0247(11) 0.0373(11) 0.0086(8) 0.0153(9) 0.0089(8)
C5 0.0309(11) 0.0307(11) 0.0398(12) 0.0041(9) 0.0160(9) 0.0115(9)
C6 0.0305(10) 0.0314(11) 0.0373(11) 0.0083(9) 0.0155(9) 0.0096(9)
C7 0.0306(11) 0.0363(12) 0.0387(12) 0.0120(9) 0.0152(9) 0.0128(9)
C8 0.0369(11) 0.0313(12) 0.0457(13) 0.0144(10) 0.0229(10) 0.0165(9)
C9 0.0399(12) 0.0250(11) 0.0387(12) 0.0082(9) 0.0207(10) 0.0121(9)
C10 0.0357(11) 0.0243(11) 0.0399(12) 0.0086(9) 0.0194(9) 0.0112(9)
C11 0.0390(12) 0.0315(12) 0.0400(12) 0.0116(9) 0.0203(10) 0.0152(9)
C12 0.0451(13) 0.0268(11) 0.0506(14) 0.0151(10) 0.0281(11) 0.0149(10)
C13 0.0391(12) 0.0215(11) 0.0519(14) 0.0077(9) 0.0252(11) 0.0083(9)
C14 0.0352(11) 0.0247(11) 0.0415(12) 0.0063(9) 0.0197(9) 0.0086(9)
C15 0.0404(12) 0.0243(11) 0.0395(12) 0.0101(9) 0.0162(10) 0.0094(9)
C16 0.0362(11) 0.0287(11) 0.0350(11) 0.0038(9) 0.0126(9) 0.0079(9)
C17 0.0337(11) 0.0342(12) 0.0353(11) -0.0003(9) 0.0136(9) 0.0056(9)
C18 0.0313(11) 0.0354(12) 0.0342(11) -0.0016(9) 0.0098(9) 0.0116(9)
C19 0.0410(12) 0.0333(12) 0.0375(12) 0.0066(9) 0.0144(10) 0.0142(10)
C20 0.0441(13) 0.0380(13) 0.0444(13) 0.0116(10) 0.0242(11) 0.0172(10)
C21 0.0369(12) 0.0337(12) 0.0373(12) 0.0034(9) 0.0144(9) 0.0116(9)
C22 0.0570(16) 0.0476(16) 0.0698(18) 0.0218(13) 0.0398(14) 0.0263(13)
C23 0.0509(15) 0.0397(14) 0.0628(17) 0.0101(12) 0.0284(13) 0.0195(12)
C24 0.0584(17) 0.0527(17) 0.0682(18) 0.0147(14) 0.0350(15) 0.0240(14)
C25 0.082(2) 0.078(2) 0.087(2) 0.0304(19) 0.051(2) 0.048(2)
C26 0.077(2) 0.083(3) 0.080(2) 0.0193(19) 0.0458(19) 0.045(2)
C27 0.0481(16) 0.080(2) 0.0512(16) -0.0054(15) 0.0190(13) 0.0136(15)
C28 0.076(2) 0.109(3) 0.077(2) 0.024(2) 0.044(2) 0.045(2)
C29 0.071(2) 0.092(3) 0.083(3) 0.009(2) 0.040(2) 0.010(2)
C30 0.0523(15) 0.0465(15) 0.0481(14) 0.0183(11) 0.0227(12) 0.0213(12)
C31 0.0611(17) 0.0456(15) 0.0422(14) 0.0073(11) 0.0180(12) 0.0141(13)
C32 0.0586(17) 0.0564(18) 0.0543(16) 0.0174(14) 0.0200(14) 0.0144(14)
C33 0.067(2) 0.068(2) 0.065(2) 0.0143(16) 0.0296(16) 0.0146(16)
C34 0.0533(17) 0.069(2) 0.081(2) 0.0008(17) 0.0294(16) 0.0142(15)
C35 0.070(2) 0.110(4) 0.114(4) -0.030(3) 0.038(2) 0.005(2)
C36 0.057(2) 0.079(3) 0.114(3) 0.002(2) 0.040(2) 0.0093(18)
C37 0.162(5) 0.094(4) 0.168(6) 0.028(4) 0.109(5) 0.009(4)

loop_
_atom_type_symbol
_atom_type_description
_atom_type_scat_dispersion_real
_atom_type_scat_dispersion_imag
_atom_type_scat_source
C C 0.0181 0.0091 'International Tables Vol C Tables 4.2.6.8 and 6.1.1.4'
H H 0.0000 0.0000 'International Tables Vol C Tables 4.2.6.8 and 6.1.1.4'
N N 0.0311 0.0180 'International Tables Vol C Tables 4.2.6.8 and 6.1.1.4'
O O 0.0492 0.0322 'International Tables Vol C Tables 4.2.6.8 and 6.1.1.4'

loop_
_geom_angle_atom_site_label_1
_geom_angle_atom_site_label_2
_geom_angle_atom_site_label_3
_geom_angle
_geom_angle_site_symmetry_1
_geom_angle_site_symmetry_3
C2 N1 H1 119.6 . .
C10 N1 H1 119.6 . .
C10 N1 C2 120.90(19) . .
C3 N2 H2 119.7 . .
C4 N2 H2 119.7 . .
C4 N2 C3 120.63(18) . .
C6 N3 H3 118.6 . .
C6 N3 C18 122.82(19) . 2_666
C18 N3 H3 118.6 2_666 .
O1 N4 C7 119.29(19) . .
O2 N4 O1 121.6(2) . .
O2 N4 C7 119.1(2) . .
O3 N5 O4 122.1(2) . .
O3 N5 C9 118.7(2) . .
O4 N5 C9 119.12(19) . .
O5 N6 C11 119.4(2) . .
O6 N6 O5 121.5(2) . .
O6 N6 C11 119.1(2) . .
O7 N7 C13 118.2(2) . .
O8 N7 O7 122.4(2) . .
O8 N7 C13 119.3(2) . .
C14 N8 H8 118.7 . .
C14 N8 C16 122.53(19) . .
C16 N8 H8 118.7 . .
C21 N9 H9 118.8 . .
C21 N9 C22 122.4(2) . .
C22 N9 H9 118.8 . .
C19 N10 H10 117.3 . .
C19 N10 C30 125.4(2) . .
C30 N10 H10 117.3 . .
C2 C1 H1A 119.6 . .
C3 C1 H1A 119.6 2_666 .
C3 C1 C2 120.7(2) 2_666 .
C1 C2 N1 119.5(2) . .
C1 C2 C3 119.9(2) . .
C3 C2 N1 120.6(2) . .
C1 C3 N2 120.5(2) 2_666 .
C1 C3 C2 119.4(2) 2_666 .
C2 C3 N2 120.1(2) . .
N2 C4 C5 119.98(19) . .
N2 C4 C9 123.4(2) . .
C5 C4 C9 116.6(2) . .
C4 C5 H5 117.8 . .
C4 C5 C6 124.3(2) . .
C6 C5 H5 117.8 . .
N3 C6 C5 119.71(19) . .
N3 C6 C7 123.6(2) . .
C5 C6 C7 116.7(2) . .
C6 C7 N4 122.3(2) . .
C8 C7 N4 117.3(2) . .
C8 C7 C6 120.3(2) . .
C7 C8 H8A 119.2 . .
C9 C8 C7 121.6(2) . .
C9 C8 H8A 119.2 . .
C4 C9 N5 122.4(2) . .
C8 C9 N5 117.1(2) . .
C8 C9 C4 120.5(2) . .
N1 C10 C11 122.4(2) . .
N1 C10 C15 120.3(2) . .
C15 C10 C11 117.3(2) . .
N6 C11 C10 122.9(2) . .
C12 C11 N6 117.4(2) . .
C12 C11 C10 119.7(2) . .
C11 C12 H12 119.0 . .
C13 C12 C11 121.9(2) . .
C13 C12 H12 119.0 . .
C12 C13 N7 117.0(2) . .
C12 C13 C14 120.7(2) . .
C14 C13 N7 122.3(2) . .
N8 C14 C13 123.7(2) . .
N8 C14 C15 120.1(2) . .
C15 C14 C13 116.2(2) . .
C10 C15 C14 124.2(2) . .
C10 C15 H15 117.9 . .
C14 C15 H15 117.9 . .
C17 C16 N8 120.2(2) . .
C17 C16 C21 120.0(2) . .
C21 C16 N8 119.8(2) . .
C16 C17 H17 119.3 . .
C18 C17 C16 121.4(2) . .
C18 C17 H17 119.3 . .
C17 C18 N3 120.4(2) . 2_666
C17 C18 C19 119.9(2) . .
C19 C18 N3 119.7(2) . 2_666
N10 C19 C18 119.1(2) . .
N10 C19 C20 122.6(2) . .
C20 C19 C18 118.3(2) . .
C19 C20 H20 119.0 . .
C21 C20 C19 122.1(2) . .
C21 C20 H20 119.0 . .
N9 C21 C16 119.9(2) . .
N9 C21 C20 121.8(2) . .
C20 C21 C16 118.3(2) . .
N9 C22 H22A 109.0 . .
N9 C22 H22B 109.0 . .
N9 C22 C23 113.1(2) . .
H22A C22 H22B 107.8 . .
C23 C22 H22A 109.0 . .
C23 C22 H22B 109.0 . .
C22 C23 H23A 109.1 . .
C22 C23 H23B 109.1 . .
C22 C23 C24 112.3(2) . .
H23A C23 H23B 107.9 . .
C24 C23 H23A 109.1 . .
C24 C23 H23B 109.1 . .
C23 C24 H24A 108.4 . .
C23 C24 H24B 108.4 . .
H24A C24 H24B 107.5 . .
C25 C24 C23 115.4(3) . .
C25 C24 H24A 108.4 . .
C25 C24 H24B 108.4 . .
C24 C25 H25A 108.2 . .
C24 C25 H25B 108.2 . .
C24 C25 C26 116.4(3) . .
H25A C25 H25B 107.3 . .
C26 C25 H25A 108.2 . .
C26 C25 H25B 108.2 . .
C25 C26 H26A 108.3 . .
C25 C26 H26B 108.3 . .
H26A C26 H26B 107.4 . .
C27 C26 C25 116.1(3) . .
C27 C26 H26A 108.3 . .
C27 C26 H26B 108.3 . .
C26 C27 H27A 108.4 . .
C26 C27 H27B 108.4 . .
H27A C27 H27B 107.4 . .
C28 C27 C26 115.6(3) . .
C28 C27 H27A 108.4 . .
C28 C27 H27B 108.4 . .
C27 C28 H28A 108.8 . .
C27 C28 H28B 108.8 . .
C27 C28 C29 114.0(3) . .
H28A C28 H28B 107.7 . .
C29 C28 H28A 108.8 . .
C29 C28 H28B 108.8 . .
C28 C29 H29A 109.5 . .
C28 C29 H29B 109.5 . .
C28 C29 H29C 109.5 . .
H29A C29 H29B 109.5 . .
H29A C29 H29C 109.5 . .
H29B C29 H29C 109.5 . .
N10 C30 H30A 108.5 . .
N10 C30 H30B 108.5 . .
N10 C30 C31 114.9(2) . .
H30A C30 H30B 107.5 . .
C31 C30 H30A 108.5 . .
C31 C30 H30B 108.5 . .
C30 C31 H31A 109.0 . .
C30 C31 H31B 109.0 . .
H31A C31 H31B 107.8 . .
C32 C31 C30 113.0(2) . .
C32 C31 H31A 109.0 . .
C32 C31 H31B 109.0 . .
C31 C32 H32A 108.3 . .
C31 C32 H32B 108.3 . .
H32A C32 H32B 107.4 . .
C33 C32 C31 115.9(3) . .
C33 C32 H32A 108.3 . .
C33 C32 H32B 108.3 . .
C32 C33 H33A 108.3 . .
C32 C33 H33B 108.3 . .
H33A C33 H33B 107.4 . .
C34 C33 C32 116.1(3) . .
C34 C33 H33A 108.3 . .
C34 C33 H33B 108.3 . .
C33 C34 H34A 108.6 . .
C33 C34 H34B 108.6 . .
C33 C34 C35 114.7(3) . .
H34A C34 H34B 107.6 . .
C35 C34 H34A 108.6 . .
C35 C34 H34B 108.6 . .
C34 C35 H35A 108.2 . .
C34 C35 H35B 108.2 . .
C34 C35 C36 116.4(3) . .
H35A C35 H35B 107.3 . .
C36 C35 H35A 108.2 . .
C36 C35 H35B 108.2 . .
C35 C36 H36A 110.0 . .
C35 C36 H36B 110.0 . .
H36A C36 H36B 108.4 . .
C37 C36 C35 108.3(5) . .
C37 C36 H36A 110.0 . .
C37 C36 H36B 110.0 . .
C36 C37 H37A 109.5 . .
C36 C37 H37B 109.5 . .
C36 C37 H37C 109.5 . .
H37A C37 H37B 109.5 . .
H37A C37 H37C 109.5 . .
H37B C37 H37C 109.5 . .

loop_
_geom_bond_atom_site_label_1
_geom_bond_atom_site_label_2
_geom_bond_distance
_geom_bond_site_symmetry_2
O1 N4 1.232(3) .
O2 N4 1.225(3) .
O3 N5 1.229(3) .
O4 N5 1.237(3) .
O5 N6 1.236(3) .
O6 N6 1.230(3) .
O7 N7 1.230(3) .
O8 N7 1.227(3) .
N1 H1 0.8600 .
N1 C2 1.421(3) .
N1 C10 1.360(3) .
N2 H2 0.8600 .
N2 C3 1.422(3) .
N2 C4 1.358(3) .
N3 H3 0.8600 .
N3 C6 1.354(3) .
N3 C18 1.431(3) 2_666
N4 C7 1.440(3) .
N5 C9 1.440(3) .
N6 C11 1.430(3) .
N7 C13 1.446(3) .
N8 H8 0.8600 .
N8 C14 1.350(3) .
N8 C16 1.434(3) .
N9 H9 0.8600 .
N9 C21 1.375(3) .
N9 C22 1.446(3) .
N10 H10 0.8600 .
N10 C19 1.366(3) .
N10 C30 1.456(3) .
C1 H1A 0.9300 .
C1 C2 1.387(3) .
C1 C3 1.385(3) 2_666
C2 C3 1.399(3) .
C3 C1 1.385(3) 2_666
C4 C5 1.392(3) .
C4 C9 1.429(3) .
C5 H5 0.9300 .
C5 C6 1.395(3) .
C6 C7 1.427(3) .
C7 C8 1.384(3) .
C8 H8A 0.9300 .
C8 C9 1.371(3) .
C10 C11 1.432(3) .
C10 C15 1.386(3) .
C11 C12 1.378(3) .
C12 H12 0.9300 .
C12 C13 1.373(4) .
C13 C14 1.431(3) .
C14 C15 1.399(3) .
C15 H15 0.9300 .
C16 C17 1.385(3) .
C16 C21 1.410(3) .
C17 H17 0.9300 .
C17 C18 1.384(3) .
C18 N3 1.431(3) 2_666
C18 C19 1.406(3) .
C19 C20 1.402(3) .
C20 H20 0.9300 .
C20 C21 1.395(3) .
C22 H22A 0.9700 .
C22 H22B 0.9700 .
C22 C23 1.498(4) .
C23 H23A 0.9700 .
C23 H23B 0.9700 .
C23 C24 1.520(4) .
C24 H24A 0.9700 .
C24 H24B 0.9700 .
C24 C25 1.490(4) .
C25 H25A 0.9700 .
C25 H25B 0.9700 .
C25 C26 1.511(4) .
C26 H26A 0.9700 .
C26 H26B 0.9700 .
C26 C27 1.507(5) .
C27 H27A 0.9700 .
C27 H27B 0.9700 .
C27 C28 1.506(4) .
C28 H28A 0.9700 .
C28 H28B 0.9700 .
C28 C29 1.517(6) .
C29 H29A 0.9600 .
C29 H29B 0.9600 .
C29 H29C 0.9600 .
C30 H30A 0.9700 .
C30 H30B 0.9700 .
C30 C31 1.516(4) .
C31 H31A 0.9700 .
C31 H31B 0.9700 .
C31 C32 1.514(4) .
C32 H32A 0.9700 .
C32 H32B 0.9700 .
C32 C33 1.514(5) .
C33 H33A 0.9700 .
C33 H33B 0.9700 .
C33 C34 1.502(5) .
C34 H34A 0.9700 .
C34 H34B 0.9700 .
C34 C35 1.504(5) .
C35 H35A 0.9700 .
C35 H35B 0.9700 .
C35 C36 1.557(6) .
C36 H36A 0.9700 .
C36 H36B 0.9700 .
C36 C37 1.459(7) .
C37 H37A 0.9600 .
C37 H37B 0.9600 .
C37 H37C 0.9600 .

loop_
_geom_torsion_atom_site_label_1
_geom_torsion_atom_site_label_2
_geom_torsion_atom_site_label_3
_geom_torsion_atom_site_label_4
_geom_torsion
_geom_torsion_site_symmetry_1
_geom_torsion_site_symmetry_4
O1 N4 C7 C6 -11.2(3) . .
O1 N4 C7 C8 171.7(2) . .
O2 N4 C7 C6 169.1(2) . .
O2 N4 C7 C8 -8.1(3) . .
O3 N5 C9 C4 173.1(2) . .
O3 N5 C9 C8 -8.2(3) . .
O4 N5 C9 C4 -8.9(3) . .
O4 N5 C9 C8 169.8(2) . .
O5 N6 C11 C10 -1.4(3) . .
O5 N6 C11 C12 179.1(2) . .
O6 N6 C11 C10 177.5(2) . .
O6 N6 C11 C12 -2.0(3) . .
O7 N7 C13 C12 6.5(3) . .
O7 N7 C13 C14 -173.0(2) . .
O8 N7 C13 C12 -175.1(2) . .
O8 N7 C13 C14 5.5(3) . .
N1 C2 C3 N2 4.5(3) . .
N1 C2 C3 C1 -177.80(19) . 2_666
N1 C10 C11 N6 3.0(3) . .
N1 C10 C11 C12 -177.5(2) . .
N1 C10 C15 C14 178.1(2) . .
N2 C4 C5 C6 178.5(2) . .
N2 C4 C9 N5 -0.2(3) . .
N2 C4 C9 C8 -178.9(2) . .
N3 C6 C7 N4 1.7(3) . .
N3 C6 C7 C8 178.7(2) . .
N3 C18 C19 N10 -1.2(3) 2_666 .
N3 C18 C19 C20 179.0(2) 2_666 .
N4 C7 C8 C9 176.7(2) . .
N6 C11 C12 C13 178.4(2) . .
N7 C13 C14 N8 2.6(3) . .
N7 C13 C14 C15 -179.3(2) . .
N8 C14 C15 C10 178.0(2) . .
N8 C16 C17 C18 -177.4(2) . .
N8 C16 C21 N9 0.0(3) . .
N8 C16 C21 C20 177.9(2) . .
N9 C22 C23 C24 -173.8(3) . .
N10 C19 C20 C21 -177.9(2) . .
N10 C30 C31 C32 167.6(2) . .
C1 C2 C3 N2 -177.48(19) . .
C1 C2 C3 C1 0.3(3) . 2_666
C2 N1 C10 C11 176.1(2) . .
C2 N1 C10 C15 -3.5(3) . .
C3 N2 C4 C5 0.2(3) . .
C3 N2 C4 C9 179.2(2) . .
C3 C1 C2 N1 177.82(19) 2_666 .
C3 C1 C2 C3 -0.3(4) 2_666 .
C4 N2 C3 C1 -97.8(3) . 2_666
C4 N2 C3 C2 79.9(3) . .
C4 C5 C6 N3 -178.3(2) . .
C4 C5 C6 C7 0.4(3) . .
C5 C4 C9 N5 178.8(2) . .
C5 C4 C9 C8 0.1(3) . .
C5 C6 C7 N4 -176.9(2) . .
C5 C6 C7 C8 0.1(3) . .
C6 C7 C8 C9 -0.5(3) . .
C7 C8 C9 N5 -178.4(2) . .
C7 C8 C9 C4 0.4(3) . .
C9 C4 C5 C6 -0.6(3) . .
C10 N1 C2 C1 -89.8(3) . .
C10 N1 C2 C3 88.2(3) . .
C10 C11 C12 C13 -1.1(3) . .
C11 C10 C15 C14 -1.5(3) . .
C11 C12 C13 N7 179.88(19) . .
C11 C12 C13 C14 -0.6(3) . .
C12 C13 C14 N8 -176.9(2) . .
C12 C13 C14 C15 1.3(3) . .
C13 C14 C15 C10 -0.2(3) . .
C14 N8 C16 C17 90.7(3) . .
C14 N8 C16 C21 -86.8(3) . .
C15 C10 C11 N6 -177.4(2) . .
C15 C10 C11 C12 2.1(3) . .
C16 N8 C14 C13 179.9(2) . .
C16 N8 C14 C15 1.8(3) . .
C16 C17 C18 N3 -180.0(2) . 2_666
C16 C17 C18 C19 0.4(3) . .
C17 C16 C21 N9 -177.6(2) . .
C17 C16 C21 C20 0.3(3) . .
C17 C18 C19 N10 178.4(2) . .
C17 C18 C19 C20 -1.4(3) . .
C18 N3 C6 C5 5.3(3) 2_666 .
C18 N3 C6 C7 -173.3(2) 2_666 .
C18 C19 C20 C21 1.9(4) . .
C19 N10 C30 C31 77.9(4) . .
C19 C20 C21 N9 176.5(2) . .
C19 C20 C21 C16 -1.3(4) . .
C21 N9 C22 C23 177.9(2) . .
C21 C16 C17 C18 0.1(3) . .
C22 N9 C21 C16 -167.5(2) . .
C22 N9 C21 C20 14.7(4) . .
C22 C23 C24 C25 -172.1(3) . .
C23 C24 C25 C26 -176.3(3) . .
C24 C25 C26 C27 -49.3(5) . .
C25 C26 C27 C28 -170.4(3) . .
C26 C27 C28 C29 -172.8(3) . .
C30 N10 C19 C18 176.4(2) . .
C30 N10 C19 C20 -3.9(4) . .
C30 C31 C32 C33 172.2(3) . .
C31 C32 C33 C34 58.5(4) . .
C32 C33 C34 C35 -175.4(4) . .
C33 C34 C35 C36 176.3(4) . .
C34 C35 C36 C37 83.9(5) . .
